data_4076343
loop_
_publ_author_name
'Tan, Runyu'
'Chiu, Frederick Sin Nang'
'Hadzovic, Alen'
'Song, Datong'

_publ_section_title
;
 Construction of Rhodium(I) and Gold(I) Macrocycles by Transferring a
 Phosphine-Functionalized 4,5-Diazafluorenide Ligand from Its Copper(I)
 N-Heterocyclic Carbene Complex
;
_journal_issue 6
_journal_name_full Organometallics
_journal_page_first 2184
_journal_paper_doi 10.1021/om200994b
_journal_volume 31
_journal_year 2012
_chemical_formula_sum 'C50 H40 Au2 N4 P2'
_chemical_formula_weight 1152.73
_chemical_name_systematic
; 
 ? 
;
_space_group_IT_number 14
_symmetry_cell_setting monoclinic
_symmetry_space_group_name_Hall '-P 2ybc'
_symmetry_space_group_name_H-M 'P 1 21/c 1'
_atom_sites_solution_hydrogens geom
_atom_sites_solution_primary direct
_atom_sites_solution_secondary difmap
_audit_creation_method SHELXL-97
_cell_angle_alpha 90.00
_cell_angle_beta 104.622(2)
_cell_angle_gamma 90.00
_cell_formula_units_Z 2
_cell_length_a 11.4556(5)
_cell_length_b 13.7682(6)
_cell_length_c 14.6843(5)
_cell_measurement_reflns_used 5132
_cell_measurement_temperature 150(2)
_cell_measurement_theta_max 27.48
_cell_measurement_theta_min 1.84
_cell_volume 2241.04(16)
_computing_structure_refinement 'SHELXL-97 (Sheldrick, 2008)'
_computing_structure_solution 'SHELXS-97 (Sheldrick, 2008)'
_diffrn_ambient_temperature 150(2)
_diffrn_measured_fraction_theta_full 1.000
_diffrn_measured_fraction_theta_max 1.000
_diffrn_radiation_monochromator graphite
_diffrn_radiation_source 'fine-focus sealed tube'
_diffrn_radiation_type MoK\a
_diffrn_radiation_wavelength 0.71073
_diffrn_reflns_av_R_equivalents 0.0629
_diffrn_reflns_av_sigmaI/netI 0.0744
_diffrn_reflns_limit_h_max 14
_diffrn_reflns_limit_h_min -14
_diffrn_reflns_limit_k_max 15
_diffrn_reflns_limit_k_min -17
_diffrn_reflns_limit_l_max 19
_diffrn_reflns_limit_l_min -19
_diffrn_reflns_number 19962
_diffrn_reflns_theta_full 27.48
_diffrn_reflns_theta_max 27.48
_diffrn_reflns_theta_min 1.84
_exptl_absorpt_coefficient_mu 6.649
_exptl_absorpt_correction_T_max 0.9365
_exptl_absorpt_correction_T_min 0.7768
_exptl_absorpt_correction_type multi-scan
_exptl_absorpt_process_details 'bruker apex 2'
_exptl_crystal_colour red
_exptl_crystal_density_diffrn 1.708
_exptl_crystal_density_method 'not measured'
_exptl_crystal_description plate
_exptl_crystal_F_000 1112
_exptl_crystal_size_max 0.04
_exptl_crystal_size_mid 0.02
_exptl_crystal_size_min 0.01
_platon_squeeze_details
;
;
_refine_diff_density_max 1.341
_refine_diff_density_min -1.108
_refine_diff_density_rms 0.172
_refine_ls_extinction_method none
_refine_ls_goodness_of_fit_ref 0.962
_refine_ls_hydrogen_treatment constr
_refine_ls_matrix_type full
_refine_ls_number_parameters 255
_refine_ls_number_reflns 5132
_refine_ls_number_restraints 0
_refine_ls_restrained_S_all 0.962
_refine_ls_R_factor_all 0.0668
_refine_ls_R_factor_gt 0.0368
_refine_ls_shift/su_max 0.001
_refine_ls_shift/su_mean 0.000
_refine_ls_structure_factor_coef Fsqd
_refine_ls_weighting_details 'calc w=1/[\s^2^(Fo^2^)+(0.0297P)^2^+0.0000P] where P=(Fo^2^+2Fc^2^)/3'
_refine_ls_weighting_scheme calc
_refine_ls_wR_factor_gt 0.0674
_refine_ls_wR_factor_ref 0.0732
_reflns_number_gt 3655
_reflns_number_total 5132
_reflns_threshold_expression >2sigma(I)
_cod_data_source_file om200994b_si_001.cif
_cod_data_source_block 2d
_cod_original_sg_symbol_H-M P2(1)/c
_cod_database_code 4076343

loop_
_symmetry_equiv_pos_as_xyz
'x, y, z'
'-x, y+1/2, -z+1/2'
'-x, -y, -z'
'x, -y-1/2, z-1/2'

loop_
_atom_site_label
_atom_site_type_symbol
_atom_site_fract_x
_atom_site_fract_y
_atom_site_fract_z
_atom_site_U_iso_or_equiv
_atom_site_adp_type
_atom_site_occupancy
_atom_site_symmetry_multiplicity
_atom_site_calc_flag
_atom_site_refinement_flags
_atom_site_disorder_assembly
_atom_site_disorder_group
P1 P 0.63907(13) 0.69955(11) 0.12329(9) 0.0165(3) Uani 1 1 d . A .
C1 C 0.3365(5) 0.8710(4) -0.1312(4) 0.0184(13) Uani 1 1 d . . .
H1A H 0.3045 0.8134 -0.1114 0.022 Uiso 1 1 calc R . .
C2 C 0.2600(5) 0.9316(4) -0.1976(4) 0.0236(14) Uani 1 1 d . . .
H2A H 0.1782 0.9136 -0.2231 0.028 Uiso 1 1 calc R . .
C3 C 0.3034(5) 1.0170(4) -0.2259(4) 0.0180(12) Uani 1 1 d . . .
H3A H 0.2515 1.0583 -0.2701 0.022 Uiso 1 1 calc R . .
C4 C 0.4241(5) 1.0422(4) -0.1892(3) 0.0152(12) Uani 1 1 d . . .
C6 C 0.6161(5) 1.0121(4) -0.0966(4) 0.0161(12) Uani 1 1 d . . .
C7 C 0.8161(6) 1.0250(5) -0.0234(4) 0.0296(15) Uani 1 1 d . . .
H7A H 0.8872 0.9995 0.0177 0.036 Uiso 1 1 calc R . .
C8 C 0.5509(5) 0.6943(4) 0.2106(3) 0.0188(11) Uani 1 1 d . . .
H8A H 0.4670 0.6755 0.1790 0.023 Uiso 1 1 calc R . .
H8B H 0.5849 0.6434 0.2574 0.023 Uiso 1 1 calc R . .
C9 C 0.5490(5) 0.7917(4) 0.2623(4) 0.0213(13) Uani 1 1 d . . .
H9A H 0.4976 0.7839 0.3067 0.026 Uiso 1 1 calc R . .
H9B H 0.6319 0.8057 0.3000 0.026 Uiso 1 1 calc R . .
C10 C 0.5045(5) 0.8782(4) 0.2008(3) 0.0191(13) Uani 1 1 d . . .
C11 C 0.3869(5) 0.8943(4) 0.1442(4) 0.0180(12) Uani 1 1 d . . .
C12 C 0.2769(6) 0.8432(4) 0.1258(4) 0.0261(14) Uani 1 1 d . . .
H12A H 0.2718 0.7821 0.1546 0.031 Uiso 1 1 calc R . .
C13 C 0.1769(6) 0.8837(5) 0.0651(4) 0.0301(15) Uani 1 1 d . . .
H13A H 0.1024 0.8496 0.0512 0.036 Uiso 1 1 calc R . .
C14 C 0.7892(5) 0.7293(4) 0.1894(4) 0.0235(13) Uani 1 1 d . . .
C20 C 0.6499(5) 0.5743(4) 0.0854(4) 0.0209(13) Uani 1 1 d . . .
C21 C 0.6554(5) 0.5570(4) -0.0073(4) 0.0218(13) Uani 1 1 d . A .
H21A H 0.6486 0.6098 -0.0501 0.026 Uiso 1 1 calc R . .
C22 C 0.6705(5) 0.4638(4) -0.0369(4) 0.0219(13) Uani 1 1 d . . .
H22A H 0.6730 0.4526 -0.1002 0.026 Uiso 1 1 calc R A .
C23 C 0.6820(5) 0.3863(4) 0.0252(4) 0.0199(12) Uani 1 1 d . A .
H23A H 0.6941 0.3222 0.0054 0.024 Uiso 1 1 calc R . .
C24 C 0.6755(5) 0.4043(4) 0.1171(4) 0.0209(13) Uani 1 1 d . . .
H24A H 0.6823 0.3516 0.1599 0.025 Uiso 1 1 calc R A .
C25 C 0.6595(5) 0.4964(4) 0.1469(4) 0.0219(13) Uani 1 1 d . A .
H25A H 0.6550 0.5070 0.2099 0.026 Uiso 1 1 calc R . .
N1 N 0.4533(4) 0.8923(3) -0.0952(3) 0.0173(10) Uani 1 1 d . A .
N2 N 0.7159(4) 0.9726(3) -0.0382(3) 0.0232(11) Uani 1 1 d . . .
Au1 Au 0.55632(2) 0.802672(15) 0.008005(14) 0.01828(7) Uani 1 1 d . . .
C15 C 0.8556(15) 0.6763(12) 0.2625(11) 0.029(2) Uiso 0.50 1 d P A 1
H15A H 0.8219 0.6190 0.2813 0.035 Uiso 0.50 1 calc PR A 1
C16 C 0.9732(16) 0.7045(16) 0.3112(12) 0.039(3) Uiso 0.50 1 d P A 1
H16A H 1.0167 0.6686 0.3641 0.047 Uiso 0.50 1 calc PR A 1
C17 C 1.0261(14) 0.7878(11) 0.2796(11) 0.023(3) Uiso 0.50 1 d P A 1
H17A H 1.1045 0.8089 0.3120 0.027 Uiso 0.50 1 calc PR A 1
C18 C 0.9611(14) 0.8375(12) 0.2008(11) 0.023(4) Uiso 0.50 1 d P A 1
H18A H 0.9978 0.8918 0.1793 0.027 Uiso 0.50 1 calc PR A 1
C19 C 0.8483(14) 0.8124(11) 0.1533(10) 0.011(4) Uiso 0.50 1 d P A 1
H19A H 0.8076 0.8466 0.0983 0.014 Uiso 0.50 1 calc PR A 1
C18A C 0.9778(17) 0.8184(14) 0.2216(14) 0.040(5) Uiso 0.50 1 d P A 2
H18B H 1.0240 0.8681 0.2025 0.048 Uiso 0.50 1 calc PR A 2
C17A C 1.0195(17) 0.7665(13) 0.3027(12) 0.036(4) Uiso 0.50 1 d P A 2
H17B H 1.0994 0.7769 0.3397 0.043 Uiso 0.50 1 calc PR A 2
C19A C 0.8591(18) 0.7925(13) 0.1673(13) 0.034(6) Uiso 0.50 1 d P A 2
H19C H 0.8296 0.8255 0.1092 0.041 Uiso 0.50 1 calc PR A 2
C15A C 0.8365(15) 0.6795(12) 0.2793(11) 0.029(2) Uiso 0.50 1 d P A 2
H15B H 0.7899 0.6326 0.3020 0.035 Uiso 0.50 1 calc PR A 2
C16A C 0.9519(15) 0.7037(14) 0.3297(12) 0.039(3) Uiso 0.50 1 d P A 2
H16B H 0.9834 0.6719 0.3881 0.047 Uiso 0.50 1 calc PR A 2
C5 C 0.4990(5) 0.9745(4) -0.1232(3) 0.0150(12) Uani 1 1 d . . .

loop_
_atom_site_aniso_label
_atom_site_aniso_U_11
_atom_site_aniso_U_22
_atom_site_aniso_U_33
_atom_site_aniso_U_23
_atom_site_aniso_U_13
_atom_site_aniso_U_12
P1 0.0222(8) 0.0125(7) 0.0150(6) 0.0028(6) 0.0051(6) 0.0007(7)
C1 0.027(4) 0.009(3) 0.020(3) 0.000(2) 0.009(3) 0.000(3)
C2 0.023(3) 0.024(3) 0.023(3) -0.004(3) 0.004(3) -0.003(3)
C3 0.020(3) 0.019(3) 0.012(3) 0.001(2) -0.001(2) 0.005(3)
C4 0.024(3) 0.013(3) 0.010(3) -0.005(2) 0.007(2) 0.005(2)
C6 0.023(3) 0.014(3) 0.012(3) -0.007(2) 0.007(2) 0.001(3)
C7 0.023(4) 0.039(4) 0.023(3) -0.004(3) -0.001(3) -0.001(3)
C8 0.028(3) 0.012(3) 0.017(3) 0.004(2) 0.005(2) 0.000(3)
C9 0.032(3) 0.016(3) 0.018(3) 0.002(2) 0.010(2) 0.001(3)
C10 0.029(4) 0.016(3) 0.012(3) -0.004(2) 0.005(3) 0.001(3)
C11 0.026(3) 0.014(3) 0.017(3) -0.004(2) 0.010(2) -0.003(3)
C12 0.034(4) 0.022(3) 0.024(3) -0.001(3) 0.012(3) -0.003(3)
C13 0.028(4) 0.043(4) 0.021(3) -0.007(3) 0.009(3) -0.010(3)
C14 0.025(3) 0.022(3) 0.022(3) -0.004(2) 0.003(3) 0.002(3)
C20 0.026(3) 0.014(3) 0.023(3) 0.001(2) 0.008(3) 0.001(3)
C21 0.029(4) 0.017(3) 0.019(3) 0.005(2) 0.005(3) -0.002(3)
C22 0.030(4) 0.017(3) 0.021(3) -0.006(2) 0.009(3) -0.003(3)
C23 0.018(3) 0.013(3) 0.028(3) -0.003(2) 0.005(2) -0.002(3)
C24 0.024(3) 0.014(3) 0.027(3) 0.009(3) 0.010(3) 0.003(3)
C25 0.033(4) 0.018(3) 0.017(3) -0.001(2) 0.009(3) 0.005(3)
N1 0.025(3) 0.014(2) 0.012(2) -0.0016(18) 0.004(2) 0.002(2)
N2 0.028(3) 0.023(3) 0.020(3) -0.002(2) 0.008(2) 0.000(2)
Au1 0.02692(13) 0.01312(11) 0.01537(10) 0.00238(10) 0.00640(8) 0.00232(12)
C5 0.024(3) 0.009(3) 0.014(3) -0.007(2) 0.008(2) 0.001(2)

loop_
_atom_type_symbol
_atom_type_description
_atom_type_scat_dispersion_real
_atom_type_scat_dispersion_imag
_atom_type_scat_source
C C 0.0033 0.0016 'International Tables Vol C Tables 4.2.6.8 and 6.1.1.4'
H H 0.0000 0.0000 'International Tables Vol C Tables 4.2.6.8 and 6.1.1.4'
N N 0.0061 0.0033 'International Tables Vol C Tables 4.2.6.8 and 6.1.1.4'
P P 0.1023 0.0942 'International Tables Vol C Tables 4.2.6.8 and 6.1.1.4'
Au Au -2.0133 8.8022 'International Tables Vol C Tables 4.2.6.8 and 6.1.1.4'

loop_
_geom_angle_atom_site_label_1
_geom_angle_atom_site_label_2
_geom_angle_atom_site_label_3
_geom_angle
_geom_angle_site_symmetry_1
_geom_angle_site_symmetry_3
C14 P1 C8 104.7(3) . .
C14 P1 C20 104.5(3) . .
C8 P1 C20 105.6(3) . .
C14 P1 Au1 115.5(2) . .
C8 P1 Au1 110.76(19) . .
C20 P1 Au1 114.76(18) . .
N1 C1 C2 121.9(5) . .
C3 C2 C1 120.3(5) . .
C2 C3 C4 119.5(5) . .
C3 C4 C10 134.3(5) . 3_675
C3 C4 C5 117.2(5) . .
C10 C4 C5 108.5(5) 3_675 .
N2 C6 C5 128.5(5) . .
N2 C6 C11 124.7(5) . 3_675
C5 C6 C11 106.7(5) . 3_675
N2 C7 C13 123.7(6) . 3_675
C9 C8 P1 113.0(4) . .
C10 C9 C8 116.0(4) . .
C4 C10 C11 107.7(5) 3_675 .
C4 C10 C9 124.9(5) 3_675 .
C11 C10 C9 127.4(5) . .
C12 C11 C10 135.2(5) . .
C12 C11 C6 115.9(5) . 3_675
C10 C11 C6 108.9(5) . 3_675
C13 C12 C11 118.6(6) . .
C12 C13 C7 120.8(6) . 3_675
C19A C14 C15 107.8(12) . .
C19A C14 C15A 115.8(12) . .
C15 C14 C15A 14.5(11) . .
C19A C14 C19 11.3(13) . .
C15 C14 C19 118.6(11) . .
C15A C14 C19 125.6(10) . .
C19A C14 P1 126.4(10) . .
C15 C14 P1 124.9(8) . .
C15A C14 P1 117.8(8) . .
C19 C14 P1 116.2(7) . .
C25 C20 C21 119.1(5) . .
C25 C20 P1 122.2(4) . .
C21 C20 P1 118.7(4) . .
C22 C21 C20 120.3(5) . .
C21 C22 C23 120.4(5) . .
C22 C23 C24 118.7(5) . .
C25 C24 C23 121.3(5) . .
C24 C25 C20 120.2(5) . .
C1 N1 C5 119.1(5) . .
C1 N1 Au1 119.0(4) . .
C5 N1 Au1 121.8(4) . .
C7 N2 C6 116.2(5) . .
N1 Au1 P1 170.87(13) . .
C14 C15 C16 121.6(15) . .
C15 C16 C17 119.1(16) . .
C18 C17 C16 119.0(14) . .
C19 C18 C17 123.2(15) . .
C18 C19 C14 118.2(14) . .
C17A C18A C19A 115.3(17) . .
C16A C17A C18A 120.9(18) . .
C14 C19A C18A 126.4(17) . .
C16A C15A C14 117.1(14) . .
C17A C16A C15A 124.4(17) . .
N1 C5 C6 129.9(5) . .
N1 C5 C4 121.9(5) . .
C6 C5 C4 108.1(5) . .

loop_
_geom_bond_atom_site_label_1
_geom_bond_atom_site_label_2
_geom_bond_distance
_geom_bond_site_symmetry_2
P1 C14 1.797(6) .
P1 C8 1.823(5) .
P1 C20 1.825(6) .
P1 Au1 2.2293(14) .
C1 N1 1.341(7) .
C1 C2 1.409(7) .
C2 C3 1.381(8) .
C3 C4 1.395(7) .
C4 C10 1.403(7) 3_675
C4 C5 1.457(7) .
C6 N2 1.358(7) .
C6 C5 1.399(8) .
C6 C11 1.461(7) 3_675
C7 N2 1.327(7) .
C7 C13 1.410(8) 3_675
C8 C9 1.544(7) .
C9 C10 1.504(7) .
C10 C4 1.403(7) 3_675
C10 C11 1.411(8) .
C11 C12 1.409(8) .
C11 C6 1.461(7) 3_675
C12 C13 1.380(8) .
C13 C7 1.410(8) 3_675
C14 C19A 1.28(2) .
C14 C15 1.360(18) .
C14 C15A 1.465(18) .
C14 C19 1.493(16) .
C20 C25 1.389(7) .
C20 C21 1.399(7) .
C21 C22 1.380(7) .
C22 C23 1.389(7) .
C23 C24 1.392(7) .
C24 C25 1.369(7) .
N1 C5 1.354(7) .
N1 Au1 2.075(4) .
C15 C16 1.41(2) .
C16 C17 1.43(2) .
C17 C18 1.39(2) .
C18 C19 1.35(2) .
C18A C17A 1.37(2) .
C18A C19A 1.44(3) .
C17A C16A 1.29(3) .
C15A C16A 1.38(2) .

loop_
_platon_squeeze_void_nr
_platon_squeeze_void_average_x
_platon_squeeze_void_average_y
_platon_squeeze_void_average_z
_platon_squeeze_void_volume
_platon_squeeze_void_count_electrons
_platon_squeeze_void_content
1 0.000 0.000 0.500 164 61 ' '
2 0.000 0.500 1.000 164 60 ' '
